data_2208705
loop_
_publ_author_name
'Moitsheki, Lesego J.'
'Bourne, Susan A.'
'Nassimbeni, Luigi R.'

_publ_section_title
;
 <i>catena</i>-Poly[[methanoltrinitratothallium(III)]-\m-4,4'-bipyridine
 <i>N</i>,<i>N</i>'-dioxide]
;
_journal_coeditor_code SG2010
_journal_issue 4
_journal_name_full 'Acta Crystallographica Section E'
_journal_page_first m677
_journal_page_last m679
_journal_paper_doi 10.1107/S1600536806007057
_journal_volume 62
_journal_year 2006
_chemical_formula_iupac '[Tl (N O3)3 (C10 H8 N2 O2) (C H4 O)]'
_chemical_formula_moiety 'C11 H11 N5 O12 Tl'
_chemical_formula_sum 'C11 H11 N5 O12 Tl'
_chemical_formula_weight 609.62
_chemical_name_systematic
;catena-Poly[[methanoltrinitratothallium(III)]-\m-4,4'-bipyridine
 N,N'-dioxide]
;
_space_group_IT_number 15
_symmetry_cell_setting monoclinic
_symmetry_space_group_name_Hall '-C 2yc'
_symmetry_space_group_name_H-M 'C 1 2/c 1'
_atom_sites_solution_hydrogens geom
_atom_sites_solution_primary direct
_atom_sites_solution_secondary difmap
_audit_creation_method SHELXL-97
_cell_angle_alpha 90.00
_cell_angle_beta 93.40(3)
_cell_angle_gamma 90.00
_cell_formula_units_Z 4
_cell_length_a 15.337(3)
_cell_length_b 8.3370(17)
_cell_length_c 14.091(3)
_cell_measurement_reflns_used 12558
_cell_measurement_temperature 203(2)
_cell_measurement_theta_max 27.48
_cell_measurement_theta_min 1.02
_cell_volume 1798.6(6)
_computing_cell_refinement 'DENZO (Otwinowski & Minor, 1997)'
_computing_data_collection 'COLLECT (Nonius, 1998)'
_computing_data_reduction DENZO
_computing_molecular_graphics 'XSEED (Barbour, 2001) and POV-Ray (Persistence of Vision, 1999)'
_computing_publication_material SHELXL97
_computing_structure_refinement 'SHELXL97 (Sheldrick, 1997)'
_computing_structure_solution 'SHELXS97 (Sheldrick, 1997)'
_diffrn_ambient_temperature 203(2)
_diffrn_measured_fraction_theta_full 0.994
_diffrn_measured_fraction_theta_max 0.994
_diffrn_measurement_device_type 'Nonius KappaCCD'
_diffrn_measurement_method '\w and \f'
_diffrn_radiation_monochromator graphite
_diffrn_radiation_source 'fine-focus sealed tube'
_diffrn_radiation_type MoK\a
_diffrn_radiation_wavelength 0.71073
_diffrn_reflns_av_R_equivalents 0.0485
_diffrn_reflns_av_sigmaI/netI 0.0263
_diffrn_reflns_limit_h_max 19
_diffrn_reflns_limit_h_min -19
_diffrn_reflns_limit_k_max 10
_diffrn_reflns_limit_k_min -10
_diffrn_reflns_limit_l_max 18
_diffrn_reflns_limit_l_min -17
_diffrn_reflns_number 12558
_diffrn_reflns_theta_full 27.14
_diffrn_reflns_theta_max 27.14
_diffrn_reflns_theta_min 2.78
_exptl_absorpt_coefficient_mu 9.056
_exptl_absorpt_correction_T_max 0.4445
_exptl_absorpt_correction_T_min 0.4045
_exptl_absorpt_correction_type multi-scan
_exptl_absorpt_process_details '(SADABS; Sheldrick, 2001)'
_exptl_crystal_colour colorless
_exptl_crystal_density_diffrn 2.251
_exptl_crystal_density_method 'not measured'
_exptl_crystal_description block
_exptl_crystal_F_000 1156
_exptl_crystal_size_max 0.10
_exptl_crystal_size_mid 0.10
_exptl_crystal_size_min 0.09
_refine_diff_density_max 0.966
_refine_diff_density_min -2.184
_refine_ls_extinction_method none
_refine_ls_goodness_of_fit_ref 1.206
_refine_ls_hydrogen_treatment constr
_refine_ls_matrix_type full
_refine_ls_number_parameters 155
_refine_ls_number_reflns 1975
_refine_ls_number_restraints 0
_refine_ls_restrained_S_all 1.206
_refine_ls_R_factor_all 0.0435
_refine_ls_R_factor_gt 0.0378
_refine_ls_shift/su_max 0.000
_refine_ls_shift/su_mean 0.000
_refine_ls_structure_factor_coef Fsqd
_refine_ls_weighting_details 'calc w=1/[\s^2^(Fo^2^)+(0.0603P)^2^+12.8828P] where P=(Fo^2^+2Fc^2^)/3'
_refine_ls_weighting_scheme calc
_refine_ls_wR_factor_gt 0.1101
_refine_ls_wR_factor_ref 0.1129
_reflns_number_gt 1795
_reflns_number_total 1975
_reflns_threshold_expression I>2\s(I)
_cod_data_source_file sg2010.cif
_cod_data_source_block I
_cod_original_sg_symbol_H-M 'C 2/c'
_cod_database_code 2208705
_cod_database_fobs_code 2208705

loop_
_symmetry_equiv_pos_as_xyz
'x, y, z'
'-x, y, -z+1/2'
'x+1/2, y+1/2, z'
'-x+1/2, y+1/2, -z+1/2'
'-x, -y, -z'
'x, -y, z-1/2'
'-x+1/2, -y+1/2, -z'
'x+1/2, -y+1/2, z-1/2'

loop_
_atom_site_type_symbol
_atom_site_label
_atom_site_fract_x
_atom_site_fract_y
_atom_site_fract_z
_atom_site_U_iso_or_equiv
_atom_site_adp_type
_atom_site_calc_flag
_atom_site_refinement_flags
_atom_site_occupancy
_atom_site_disorder_assembly
_atom_site_disorder_group
Tl Tl1 0.5000 0.23532(4) 0.2500 0.03975(18) Uani d S 1 . .
N N18 0.3139(5) 0.2347(7) 0.1998(5) 0.0412(16) Uani d . 1 . .
C C7 0.3291(5) 0.7433(7) 0.1068(6) 0.0346(15) Uani d . 1 . .
H H7 0.3122 0.8368 0.1382 0.041 Uiso calc R 1 . .
O O16 0.2359(4) 0.2393(8) 0.1776(5) 0.066(2) Uani d . 1 A .
N N3 0.4211(3) 0.5187(6) 0.1016(4) 0.0288(12) Uani d . 1 . .
C C6 0.2862(3) 0.6998(6) 0.0218(4) 0.0170(10) Uani d . 1 . .
O O17 0.3474(3) 0.3297(6) 0.2643(3) 0.0333(10) Uani d . 1 A .
C C4 0.3813(5) 0.4726(8) 0.0208(5) 0.0374(16) Uani d . 1 A .
H H4 0.3999 0.3791 -0.0093 0.045 Uiso calc R 1 . .
C C5 0.3123(4) 0.5605(8) -0.0202(4) 0.0331(14) Uani d . 1 . .
H H5 0.2832 0.5248 -0.0770 0.040 Uiso calc R 1 A .
O O15 0.3651(4) 0.1400(6) 0.1627(4) 0.0451(13) Uani d . 1 A .
O O2 0.4890(3) 0.4345(6) 0.1386(4) 0.0443(14) Uani d . 1 A .
C C8 0.3962(4) 0.6515(9) 0.1459(5) 0.0393(16) Uani d . 1 A .
H H8 0.4247 0.6820 0.2040 0.047 Uiso calc R 1 . .
O O11 0.4499(7) 0.1193(12) 0.4067(8) 0.036(3) Uani d P 0.50 A 1
N N14 0.4622(9) -0.0264(15) 0.3836(7) 0.030(2) Uani d P 0.50 A 1
O O12 0.4632(8) -0.1378(12) 0.4410(6) 0.043(3) Uani d P 0.50 A 1
O O13 0.4704(7) -0.0540(10) 0.2972(6) 0.035(2) Uani d P 0.50 . 1
C C10 0.4059(14) -0.0481(17) 0.3851(11) 0.044(3) Uani d P 0.50 A 2
H H10A 0.3804 -0.0691 0.3217 0.065 Uiso calc PR 0.50 A 2
H H10C 0.3602 -0.0178 0.4264 0.065 Uiso calc PR 0.50 A 2
H H10B 0.4350 -0.1440 0.4098 0.065 Uiso calc PR 0.50 A 2
O O9 0.4667(7) 0.0773(17) 0.3815(8) 0.029(3) Uiso d P 0.50 A 2

loop_
_atom_site_aniso_label
_atom_site_aniso_U_11
_atom_site_aniso_U_22
_atom_site_aniso_U_33
_atom_site_aniso_U_12
_atom_site_aniso_U_13
_atom_site_aniso_U_23
Tl1 0.0647(3) 0.0271(2) 0.0259(2) 0.000 -0.01087(17) 0.000
N18 0.049(4) 0.048(4) 0.024(3) -0.029(3) -0.014(3) 0.007(2)
C7 0.035(3) 0.032(3) 0.036(4) 0.016(3) -0.006(3) -0.005(2)
O16 0.042(3) 0.108(6) 0.048(4) -0.033(3) -0.010(3) -0.017(3)
N3 0.023(2) 0.032(3) 0.033(3) 0.015(2) 0.012(2) 0.024(2)
C6 0.020(3) 0.014(2) 0.017(2) 0.0062(19) 0.007(2) 0.0080(19)
O17 0.032(2) 0.041(3) 0.027(2) -0.0131(19) -0.0033(18) -0.0113(19)
C4 0.049(4) 0.029(3) 0.035(4) 0.027(3) 0.011(3) 0.008(3)
C5 0.046(4) 0.028(3) 0.025(3) 0.021(3) -0.002(3) -0.004(2)
O15 0.059(3) 0.038(3) 0.037(3) -0.012(2) -0.009(2) -0.019(2)
O2 0.031(2) 0.054(3) 0.050(3) 0.030(2) 0.014(2) 0.038(2)
C8 0.033(3) 0.045(4) 0.038(4) 0.018(3) -0.010(3) 0.002(3)
O11 0.055(7) 0.021(5) 0.035(6) 0.009(4) 0.025(5) -0.002(4)
N14 0.038(7) 0.031(7) 0.019(5) -0.019(5) -0.006(5) 0.004(4)
O12 0.069(7) 0.034(5) 0.025(5) -0.029(5) -0.008(4) 0.012(4)
O13 0.065(6) 0.023(4) 0.016(4) -0.018(4) -0.008(4) 0.001(3)
C10 0.068(12) 0.027(7) 0.035(8) -0.006(7) -0.002(8) 0.001(5)

loop_
_atom_type_symbol
_atom_type_description
_atom_type_scat_dispersion_real
_atom_type_scat_dispersion_imag
_atom_type_scat_source
C C 0.0033 0.0016 'International Tables Vol C Tables 4.2.6.8 and 6.1.1.4'
H H 0.0000 0.0000 'International Tables Vol C Tables 4.2.6.8 and 6.1.1.4'
N N 0.0061 0.0033 'International Tables Vol C Tables 4.2.6.8 and 6.1.1.4'
O O 0.0106 0.0060 'International Tables Vol C Tables 4.2.6.8 and 6.1.1.4'
Tl Tl -2.8358 9.6688 'International Tables Vol C Tables 4.2.6.8 and 6.1.1.4'

loop_
_geom_angle_atom_site_label_1
_geom_angle_atom_site_label_2
_geom_angle_atom_site_label_3
_geom_angle_site_symmetry_1
_geom_angle_site_symmetry_3
_geom_angle
O2 Tl1 O2 2_655 . 86.7(3)
O2 Tl1 O9 2_655 2_655 159.6(3)
O2 Tl1 O9 . 2_655 82.9(4)
O2 Tl1 O9 2_655 . 82.9(4)
O2 Tl1 O9 . . 159.6(3)
O9 Tl1 O9 2_655 . 111.9(7)
O2 Tl1 O15 2_655 . 126.90(18)
O2 Tl1 O15 . . 82.3(2)
O9 Tl1 O15 2_655 . 69.1(3)
O9 Tl1 O15 . . 89.9(3)
O2 Tl1 O15 2_655 2_655 82.3(2)
O2 Tl1 O15 . 2_655 126.90(18)
O9 Tl1 O15 2_655 2_655 89.9(3)
O9 Tl1 O15 . 2_655 69.1(3)
O15 Tl1 O15 . 2_655 142.5(3)
O2 Tl1 O17 2_655 2_655 78.16(16)
O2 Tl1 O17 . 2_655 75.27(16)
O9 Tl1 O17 2_655 2_655 82.2(3)
O9 Tl1 O17 . 2_655 119.3(3)
O15 Tl1 O17 . 2_655 145.45(16)
O15 Tl1 O17 2_655 2_655 51.63(16)
O2 Tl1 O17 2_655 . 75.27(16)
O2 Tl1 O17 . . 78.16(16)
O9 Tl1 O17 2_655 . 119.3(3)
O9 Tl1 O17 . . 82.2(3)
O15 Tl1 O17 . . 51.63(16)
O15 Tl1 O17 2_655 . 145.45(16)
O17 Tl1 O17 2_655 . 143.2(2)
O2 Tl1 O13 2_655 2_655 149.3(2)
O2 Tl1 O13 . 2_655 121.0(2)
O9 Tl1 O13 2_655 2_655 38.3(4)
O9 Tl1 O13 . 2_655 74.1(4)
O15 Tl1 O13 . 2_655 73.9(2)
O15 Tl1 O13 2_655 2_655 70.7(2)
O17 Tl1 O13 2_655 2_655 95.4(3)
O17 Tl1 O13 . 2_655 120.2(3)
O2 Tl1 O13 2_655 . 121.0(2)
O2 Tl1 O13 . . 149.3(2)
O9 Tl1 O13 2_655 . 74.1(4)
O9 Tl1 O13 . . 38.3(4)
O15 Tl1 O13 . . 70.7(2)
O15 Tl1 O13 2_655 . 73.9(2)
O17 Tl1 O13 2_655 . 120.2(3)
O17 Tl1 O13 . . 95.4(3)
O13 Tl1 O13 2_655 . 37.8(4)
O2 Tl1 O11 2_655 . 72.3(3)
O2 Tl1 O11 . . 148.3(3)
O9 Tl1 O11 2_655 . 123.8(5)
O9 Tl1 O11 . . 12.3(3)
O15 Tl1 O11 . . 91.3(3)
O15 Tl1 O11 2_655 . 74.7(3)
O17 Tl1 O11 2_655 . 121.3(3)
O17 Tl1 O11 . . 73.7(3)
O13 Tl1 O11 2_655 . 86.3(3)
O13 Tl1 O11 . . 49.7(3)
O2 Tl1 O11 2_655 2_655 148.3(3)
O2 Tl1 O11 . 2_655 72.3(3)
O9 Tl1 O11 2_655 2_655 12.3(3)
O9 Tl1 O11 . 2_655 123.8(5)
O15 Tl1 O11 . 2_655 74.7(3)
O15 Tl1 O11 2_655 2_655 91.3(3)
O17 Tl1 O11 2_655 2_655 73.7(3)
O17 Tl1 O11 . 2_655 121.3(3)
O13 Tl1 O11 2_655 2_655 49.7(3)
O13 Tl1 O11 . 2_655 86.3(3)
O11 Tl1 O11 . 2_655 135.8(5)
O16 N18 O15 . . 123.0(6)
O16 N18 O17 . . 120.3(7)
O15 N18 O17 . . 116.6(6)
C8 C7 C6 . . 120.6(6)
C8 C7 H7 . . 119.7
C6 C7 H7 . . 119.7
C4 N3 O2 . . 119.7(5)
C4 N3 C8 . . 121.0(5)
O2 N3 C8 . . 119.3(6)
C5 C6 C7 . . 117.4(5)
C5 C6 C6 . 7_565 121.7(6)
C7 C6 C6 . 7_565 120.9(6)
N18 O17 Tl1 . . 94.9(4)
N3 C4 C5 . . 120.6(6)
N3 C4 H4 . . 119.7
C5 C4 H4 . . 119.7
C6 C5 C4 . . 120.1(6)
C6 C5 H5 . . 119.9
C4 C5 H5 . . 119.9
N18 O15 Tl1 . . 96.7(4)
N3 O2 Tl1 . . 132.4(4)
N3 C8 C7 . . 120.2(6)
N3 C8 H8 . . 119.9
C7 C8 H8 . . 119.9
N14 O11 Tl1 . . 94.8(8)
O12 N14 O13 . . 120.1(12)
O12 N14 O11 . . 123.2(11)
O13 N14 O11 . . 116.6(11)
N14 O13 O13 . 2_655 150.8(11)
N14 O13 Tl1 . . 96.3(7)
O13 O13 Tl1 2_655 . 71.1(2)
O9 C10 H10A . . 109.5
O9 C10 H10C . . 109.5
H10A C10 H10C . . 109.5
O9 C10 H10B . . 109.5
H10A C10 H10B . . 109.5
H10C C10 H10B . . 109.5
C10 O9 Tl1 . . 128.3(9)

loop_
_geom_bond_atom_site_label_1
_geom_bond_atom_site_label_2
_geom_bond_site_symmetry_2
_geom_bond_distance
Tl1 O2 2_655 2.284(4)
Tl1 O2 . 2.284(4)
Tl1 O9 2_655 2.355(12)
Tl1 O9 . 2.355(12)
Tl1 O15 . 2.474(5)
Tl1 O15 2_655 2.474(5)
Tl1 O17 2_655 2.489(5)
Tl1 O17 . 2.489(5)
Tl1 O13 2_655 2.550(8)
Tl1 O13 . 2.550(8)
Tl1 O11 . 2.569(10)
Tl1 O11 2_655 2.569(10)
N18 O16 . 1.218(10)
N18 O15 . 1.250(9)
N18 O17 . 1.290(7)
C7 C8 . 1.371(9)
C7 C6 . 1.381(9)
C7 H7 . 0.9400
N3 C4 . 1.317(9)
N3 O2 . 1.336(6)
N3 C8 . 1.339(9)
C6 C5 . 1.374(8)
C6 C6 7_565 1.493(10)
C4 C5 . 1.386(8)
C4 H4 . 0.9400
C5 H5 . 0.9400
C8 H8 . 0.9400
O11 N14 . 1.275(16)
N14 O12 . 1.231(14)
N14 O13 . 1.253(14)
O13 O13 2_655 1.654(19)
C10 O9 . 1.40(2)
C10 H10A . 0.9700
C10 H10C . 0.9700
C10 H10B . 0.9700

loop_
_geom_hbond_atom_site_label_D
_geom_hbond_atom_site_label_H
_geom_hbond_atom_site_label_A
_geom_hbond_site_symmetry_A
_geom_hbond_distance_DH
_geom_hbond_distance_HA
_geom_hbond_distance_DA
_geom_hbond_angle_DHA
_geom_hbond_publ_flag
C4 H4 O12 6 0.94 2.36 3.286(10) 169 y
C10 H10A O16 4_545 0.97 2.40 2.90(2) 112 y
